data_7246408
loop_
_publ_author_name
'Xie, Yangbin'
'Dai, Songshan'
'Wang, Yue'
'Wang, Xi'
'Sun, Ying'
'Ju, Zhenghua'
'Fang, Ran'
'Zhang, Baoxin'
'Wu, Jincai'
'Zhang, Xiaoxiang'
'Pan, Xiaobo'

_publ_section_title
;
 Structural and mechanistic studies of excitation- and temperature-tunable
 multicolor luminescence of triarylborane
;
_journal_issue 15
_journal_name_full CrystEngComm
_journal_page_first 2204
_journal_page_last 2212
_journal_paper_doi 10.1039/D2CE01590K
_journal_volume 25
_journal_year 2023
_chemical_formula_moiety 'C32 H30 B Br'
_chemical_formula_sum 'C32 H30 B Br'
_chemical_formula_weight 505.28
_space_group_crystal_system orthorhombic
_space_group_IT_number 19
_space_group_name_Hall 'P 2ac 2ab'
_space_group_name_H-M_alt 'P 21 21 21'
_atom_sites_solution_hydrogens geom
_atom_sites_solution_primary dual
_audit_creation_date 2023-02-27
_audit_creation_method
;
Olex2 1.5
(compiled 2021.12.09 svn.r5202d8cf for OlexSys, GUI svn.r6439)
;
_audit_update_record
;
2023-03-01 deposited with the CCDC.	2023-03-06 downloaded from the CCDC.
;
_cell_angle_alpha 90
_cell_angle_beta 90
_cell_angle_gamma 90
_cell_formula_units_Z 4
_cell_length_a 12.19550(10)
_cell_length_b 14.59670(10)
_cell_length_c 15.13390(10)
_cell_measurement_reflns_used 8280
_cell_measurement_temperature 276.17(13)
_cell_measurement_theta_max 75.5170
_cell_measurement_theta_min 3.0310
_cell_volume 2694.05(3)
_computing_cell_refinement 'CrysAlisPro 1.171.40.84a (Rigaku OD, 2020)'
_computing_data_collection 'CrysAlisPro 1.171.40.84a (Rigaku OD, 2020)'
_computing_data_reduction 'CrysAlisPro 1.171.40.84a (Rigaku OD, 2020)'
_computing_molecular_graphics 'Olex2 1.5 (Dolomanov et al., 2009)'
_computing_publication_material 'Olex2 1.5 (Dolomanov et al., 2009)'
_computing_structure_refinement 'SHELXL 2013/2 (Sheldrick, 2015)'
_computing_structure_solution 'SHELXT 2014/5 (Sheldrick, 2014)'
_diffrn_ambient_environment air
_diffrn_ambient_temperature 276.17(13)
_diffrn_detector 'Hybrid Pixel Array Detector'
_diffrn_detector_area_resol_mean 10.0000
_diffrn_detector_type HyPix
_diffrn_measured_fraction_theta_full 0.996
_diffrn_measured_fraction_theta_max 0.946
_diffrn_measurement_details
;
List of Runs (angles in degrees, time in seconds):

  # Type    Start    End  Width  t~exp~   \w     \q     \k     \f   Frames
#--------------------------------------------------------------------------
  1  \w     45.00  90.00   0.50    0.05    --  109.26 -76.00  13.00   90
  2  \w     78.00 103.00   0.50    0.05    --  109.26 -77.00  30.00   50
  3  \w     35.00  67.00   0.50    0.05    --  109.26 -61.00  60.00   64
  4  \w     57.00 100.00   0.50    0.05    --  109.26 -77.00 150.00   86
  5  \w     35.00  61.00   0.50    0.05    --  109.26 -61.00 150.00   52
  6  \w     21.00 104.00   0.50    0.05    --   43.05  45.00 -11.00  166
  7  \w    112.00 174.00   0.50    0.05    --  109.26  76.00 140.00  124
  8  \w    -36.00   7.00   0.50    0.05    --   43.05 -19.00  30.00   86
  9  \w   -116.00 -67.00   0.50    0.05    --  -43.05-179.00  60.00   98
 10  \w    -54.00 -29.00   0.50    0.05    -- -100.00  45.00 -11.00   50
 11  \w    -49.00 -24.00   0.50    0.05    -- -100.00  45.00   0.00   50
 12  \w    -52.00 -24.00   0.50    0.05    -- -100.00  45.00 -30.00   56
 13  \w    -54.00 -29.00   0.50    0.05    -- -100.00  45.00 -90.00   50
 14  \w   -102.00 -30.00   0.50    0.05    -- -100.00 118.00-144.00  144
 15  \w    -53.00 -25.00   0.50    0.05    -- -100.00  45.00  90.00   56
;
_diffrn_measurement_device 'four-circle diffractometer'
_diffrn_measurement_device_type 'ROD, Synergy Custom system, HyPix'
_diffrn_measurement_method '\w scans'
_diffrn_orient_matrix_type 'CrysAlisPro convention (1999,Acta A55,543-557)'
_diffrn_orient_matrix_UB_11 0.0044853000
_diffrn_orient_matrix_UB_12 -0.1036569000
_diffrn_orient_matrix_UB_13 0.0188993000
_diffrn_orient_matrix_UB_21 -0.0715263000
_diffrn_orient_matrix_UB_22 0.0140624000
_diffrn_orient_matrix_UB_23 0.0827757000
_diffrn_orient_matrix_UB_31 -0.1040144000
_diffrn_orient_matrix_UB_32 -0.0141538000
_diffrn_orient_matrix_UB_33 -0.0561357000
_diffrn_radiation_monochromator mirror
_diffrn_radiation_probe x-ray
_diffrn_radiation_type 'Cu K\a'
_diffrn_radiation_wavelength 1.54184
_diffrn_reflns_av_R_equivalents 0.0267
_diffrn_reflns_av_unetI/netI 0.0330
_diffrn_reflns_Laue_measured_fraction_full 0.996
_diffrn_reflns_Laue_measured_fraction_max 0.946
_diffrn_reflns_limit_h_max 8
_diffrn_reflns_limit_h_min -15
_diffrn_reflns_limit_k_max 16
_diffrn_reflns_limit_k_min -18
_diffrn_reflns_limit_l_max 14
_diffrn_reflns_limit_l_min -18
_diffrn_reflns_number 9835
_diffrn_reflns_point_group_measured_fraction_full 0.903
_diffrn_reflns_point_group_measured_fraction_max 0.839
_diffrn_reflns_theta_full 67.684
_diffrn_reflns_theta_max 75.788
_diffrn_reflns_theta_min 4.208
_diffrn_source 'Rotating-anode X-ray tube'
_diffrn_source_type 'Rigaku (Cu) X-ray Source'
_exptl_absorpt_coefficient_mu 2.188
_exptl_absorpt_correction_T_max 1.00000
_exptl_absorpt_correction_T_min 0.63669
_exptl_absorpt_correction_type multi-scan
_exptl_absorpt_process_details
;
CrysAlisPro 1.171.40.84a (Rigaku Oxford Diffraction, 2020)
Empirical absorption correction using spherical harmonics,
implemented in SCALE3 ABSPACK scaling algorithm.
;
_exptl_crystal_colour 'clear light colourless'
_exptl_crystal_colour_lustre clear
_exptl_crystal_colour_modifier light
_exptl_crystal_colour_primary colourless
_exptl_crystal_density_diffrn 1.246
_exptl_crystal_description block
_exptl_crystal_F_000 1048
_exptl_crystal_size_max 0.25
_exptl_crystal_size_mid 0.21
_exptl_crystal_size_min 0.14
_refine_diff_density_max 0.344
_refine_diff_density_min -0.411
_refine_diff_density_rms 0.042
_refine_ls_abs_structure_details
;
 Flack x determined using 1598 quotients [(I+)-(I-)]/[(I+)+(I-)]
 (Parsons and Flack (2004), Acta Cryst. A60, s61).
;
_refine_ls_abs_structure_Flack -0.012(9)
_refine_ls_extinction_coef 0.0109(6)
_refine_ls_extinction_expression Fc^*^=kFc[1+0.001xFc^2^\l^3^/sin(2\q)]^-1/4^
_refine_ls_extinction_method SHELXL
_refine_ls_goodness_of_fit_ref 1.050
_refine_ls_hydrogen_treatment constr
_refine_ls_matrix_type full
_refine_ls_number_parameters 331
_refine_ls_number_reflns 4703
_refine_ls_number_restraints 77
_refine_ls_restrained_S_all 1.076
_refine_ls_R_factor_all 0.0356
_refine_ls_R_factor_gt 0.0339
_refine_ls_shift/su_max 0.001
_refine_ls_shift/su_mean 0.000
_refine_ls_structure_factor_coef Fsqd
_refine_ls_weighting_details
;
 w=1/[\s^2^(Fo^2^)+(0.0575P)^2^+0.2458P]
 where P=(Fo^2^+2Fc^2^)/3
;
_refine_ls_weighting_scheme calc
_refine_ls_wR_factor_gt 0.0930
_refine_ls_wR_factor_ref 0.0941
_reflns_Friedel_coverage 0.578
_reflns_Friedel_fraction_full 0.782
_reflns_Friedel_fraction_max 0.701
_reflns_number_gt 4461
_reflns_number_total 4703
_reflns_threshold_expression 'I > 2\s(I)'
_cod_data_source_file d2ce01590k2.cif
_cod_data_source_block xieyb_0331_300k
_cod_depositor_comments 'Adding full bibliography for 7246404--7246410.cif.'
_cod_database_code 7246408
_shelxl_version_number 2013-2
_shelx_space_group_comment
;
The symmetry employed for this shelxl refinement is uniquely defined
by the following loop, which should always be used as a source of
symmetry information in preference to the above space-group names.
They are only intended as comments.
;
_shelx_estimated_absorpt_t_max 0.749
_shelx_estimated_absorpt_t_min 0.611
_olex2_refinement_description
;
1. Fixed Uiso
 At 1.2 times of:
  All C(H) groups, All C(H,H) groups
 At 1.5 times of:
  All C(H,H,H) groups
2. Restrained distances
 C27B-C26 \\sim C27A-C26
 with sigma of 0.02
 C29-C28A \\sim C28B-C29
 with sigma of 0.02
3. Rigid body (RIGU) restrains
 C28B, C31B, C27A, C26, C25, C24, C29
 with sigma for 1-2 distances of 0.001 and sigma for 1-3 distances of 0.002
 C27B, C31A, C28A, C26, C25, C24, C29
 with sigma for 1-2 distances of 0.001 and sigma for 1-3 distances of 0.002
4. Others
 Sof(H26A)=Sof(C27B)=Sof(C28A)=Sof(H28A)=Sof(C31A)=Sof(H31A)=Sof(H31B)=
 Sof(H31C)=1-FVAR(1)
 Sof(H26)=Sof(C28B)=Sof(H28B)=Sof(C27A)=Sof(C31B)=Sof(H31D)=Sof(H31E)=
 Sof(H31F)=FVAR(1)
5.a Aromatic/amide H refined with riding coordinates:
 C19(H19), C13(H13), C17(H17), C26(H26A), C26(H26), C28A(H28A), C5(H5),
 C12(H12), C1(H1), C11(H11), C2(H2), C4(H4), C3(H3), C28B(H28B)
5.b Fitted hexagon refined as free rotating group:
 C25(C26,C27B,C28A,C29,C24)
5.c Idealised Me refined as rotating group:
 C21(H21A,H21B,H21C), C32(H32A,H32B,H32C), C23(H23A,H23B,H23C), C30(H30A,H30B,
 H30C), C22(H22A,H22B,H22C), C31A(H31A,H31B,H31C), C31B(H31D,H31E,H31F)
;
_olex2_submission_special_instructions 'No special instructions were received'
_oxdiff_exptl_absorpt_empirical_details
;
Empirical correction (ABSPACK) includes:
- Absorption correction using spherical harmonics
- Frame scaling
;
_oxdiff_exptl_absorpt_empirical_full_max 1.480
_oxdiff_exptl_absorpt_empirical_full_min 0.628

loop_
_space_group_symop_operation_xyz
'x, y, z'
'-x+1/2, -y, z+1/2'
'-x, y+1/2, -z+1/2'
'x+1/2, -y+1/2, -z'

loop_
_atom_site_label
_atom_site_type_symbol
_atom_site_fract_x
_atom_site_fract_y
_atom_site_fract_z
_atom_site_U_iso_or_equiv
_atom_site_adp_type
_atom_site_occupancy
_atom_site_site_symmetry_order
_atom_site_calc_flag
_atom_site_refinement_flags_posn
_atom_site_refinement_flags_adp
_atom_site_refinement_flags_occupancy
_atom_site_disorder_assembly
_atom_site_disorder_group
Br1 Br -0.02177(4) -0.79934(3) -0.82860(3) 0.07880(19) Uani 1 1 d . . . . .
C9 C -0.1369(2) -0.6733(2) -0.71642(18) 0.0480(6) Uani 1 1 d . . . . .
C15 C -0.2409(2) -0.6166(2) -0.52103(19) 0.0489(6) Uani 1 1 d . . . . .
C6 C -0.2291(2) -0.9070(2) -0.5915(2) 0.0524(6) Uani 1 1 d . . . . .
C14 C -0.1717(2) -0.5845(2) -0.69202(19) 0.0497(6) Uani 1 1 d . . . . .
C19 C -0.3271(3) -0.6989(2) -0.39996(19) 0.0590(7) Uani 1 1 d . . . . .
H19 H -0.3899 -0.7239 -0.3748 0.071 Uiso 1 1 calc R U . . .
C10 C -0.0643(3) -0.6810(2) -0.78795(19) 0.0530(6) Uani 1 1 d . . . . .
C20 C -0.3354(2) -0.6546(2) -0.4812(2) 0.0523(6) Uani 1 1 d . . . . .
C16 C -0.1409(3) -0.6258(2) -0.4763(2) 0.0577(7) Uani 1 1 d . . . . .
C8 C -0.1735(2) -0.7540(2) -0.6719(2) 0.0523(6) Uani 1 1 d . . . . .
C13 C -0.1321(3) -0.5099(2) -0.7399(2) 0.0604(7) Uani 1 1 d . . . . .
H13 H -0.1577 -0.4515 -0.7265 0.073 Uiso 1 1 calc R U . . .
C17 C -0.1373(3) -0.6694(3) -0.3942(2) 0.0651(8) Uani 1 1 d . . . . .
H17 H -0.0706 -0.6731 -0.3646 0.078 Uiso 1 1 calc R U . . .
C7 C -0.2008(3) -0.8240(2) -0.6365(2) 0.0573(7) Uani 1 1 d . . . . .
C18 C -0.2286(3) -0.7069(3) -0.35556(19) 0.0630(8) Uani 1 1 d . . . . .
C25 C -0.41685(17) -0.48601(14) -0.68660(13) 0.0609(7) Uani 1 1 d G U . . .
C26 C -0.49845(19) -0.4196(2) -0.68998(18) 0.0745(8) Uani 1 1 d DG U . . .
H26A H -0.5524 -0.4226 -0.7333 0.089 Uiso 0.77(3) 1 calc R U P A 2
H26 H -0.5468 -0.4205 -0.7375 0.089 Uiso 0.23(3) 1 calc R U P A 1
C27B C -0.4994(3) -0.3488(2) -0.6286(3) 0.077(2) Uani 0.77(3) 1 d DG U P A 2
C28A C -0.4188(3) -0.3444(2) -0.5638(2) 0.0727(19) Uani 0.77(3) 1 d DG U P A 2
H28A H -0.4195 -0.2970 -0.5227 0.087 Uiso 0.77(3) 1 calc R U P A 2
C29 C -0.3372(2) -0.41079(17) -0.56040(14) 0.0616(7) Uani 1 1 d DG U . . .
C24 C -0.33624(15) -0.48160(14) -0.62181(14) 0.0515(6) Uani 1 1 d G U . . .
C5 C -0.2560(4) -0.9861(3) -0.6380(3) 0.0748(9) Uani 1 1 d . . . . .
H5 H -0.2550 -0.9859 -0.6994 0.090 Uiso 1 1 calc R U . . .
C21 C -0.0345(3) -0.5866(4) -0.5106(3) 0.0811(11) Uani 1 1 d . . . . .
H21A H -0.0112 -0.6207 -0.5615 0.122 Uiso 1 1 calc R U . . .
H21B H 0.0206 -0.5904 -0.4655 0.122 Uiso 1 1 calc R U . . .
H21C H -0.0453 -0.5236 -0.5268 0.122 Uiso 1 1 calc R U . . .
C12 C -0.0556(3) -0.5202(3) -0.8070(3) 0.0704(9) Uani 1 1 d . . . . .
H12 H -0.0271 -0.4689 -0.8353 0.084 Uiso 1 1 calc R U . . .
C1 C -0.2315(3) -0.9098(3) -0.5003(2) 0.0660(8) Uani 1 1 d . . . . .
H1 H -0.2146 -0.8577 -0.4677 0.079 Uiso 1 1 calc R U . . .
B1 B -0.2498(3) -0.5637(2) -0.6109(2) 0.0474(6) Uani 1 1 d . . . . .
C32 C -0.2501(4) -0.3992(3) -0.4907(3) 0.0886(13) Uani 1 1 d . . . . .
H32A H -0.2547 -0.4487 -0.4491 0.133 Uiso 1 1 calc R U . . .
H32B H -0.2610 -0.3421 -0.4605 0.133 Uiso 1 1 calc R U . . .
H32C H -0.1791 -0.3994 -0.5181 0.133 Uiso 1 1 calc R U . . .
C11 C -0.0224(3) -0.6062(3) -0.8315(2) 0.0646(7) Uani 1 1 d . . . . .
H11 H 0.0280 -0.6138 -0.8770 0.078 Uiso 1 1 calc R U . . .
C23 C -0.4469(3) -0.6510(3) -0.5240(3) 0.0769(11) Uani 1 1 d . . . . .
H23A H -0.4718 -0.5886 -0.5262 0.115 Uiso 1 1 calc R U . . .
H23B H -0.4977 -0.6870 -0.4902 0.115 Uiso 1 1 calc R U . . .
H23C H -0.4422 -0.6750 -0.5829 0.115 Uiso 1 1 calc R U . . .
C2 C -0.2592(4) -0.9905(3) -0.4572(3) 0.0828(11) Uani 1 1 d . . . . .
H2 H -0.2601 -0.9921 -0.3958 0.099 Uiso 1 1 calc R U . . .
C4 C -0.2843(4) -1.0651(3) -0.5929(3) 0.0891(13) Uani 1 1 d . . . . .
H4 H -0.3032 -1.1175 -0.6244 0.107 Uiso 1 1 calc R U . . .
C30 C -0.4207(4) -0.5591(3) -0.7565(3) 0.0846(12) Uani 1 1 d . . . . .
H30A H -0.3734 -0.5423 -0.8045 0.127 Uiso 1 1 calc R U . . .
H30B H -0.4945 -0.5653 -0.7778 0.127 Uiso 1 1 calc R U . . .
H30C H -0.3967 -0.6162 -0.7318 0.127 Uiso 1 1 calc R U . . .
C3 C -0.2849(4) -1.0671(3) -0.5036(3) 0.0864(12) Uani 1 1 d . . . . .
H3 H -0.3030 -1.1209 -0.4740 0.104 Uiso 1 1 calc R U . . .
C22 C -0.2225(4) -0.7577(4) -0.2688(3) 0.0910(13) Uani 1 1 d . . . . .
H22A H -0.2147 -0.7146 -0.2213 0.137 Uiso 1 1 calc R U . . .
H22B H -0.1605 -0.7983 -0.2695 0.137 Uiso 1 1 calc R U . . .
H22C H -0.2884 -0.7927 -0.2605 0.137 Uiso 1 1 calc R U . . .
C31A C -0.6003(11) -0.2833(10) -0.6374(12) 0.111(3) Uani 0.77(3) 1 d . U P A 2
H31A H -0.6292 -0.2871 -0.6962 0.166 Uiso 0.77(3) 1 calc R U P A 2
H31B H -0.5777 -0.2215 -0.6255 0.166 Uiso 0.77(3) 1 calc R U P A 2
H31C H -0.6557 -0.3011 -0.5958 0.166 Uiso 0.77(3) 1 calc R U P A 2
C28B C -0.429(2) -0.3449(16) -0.577(2) 0.081(7) Uani 0.23(3) 1 d D U P A 1
H28B H -0.4253 -0.2903 -0.5453 0.097 Uiso 0.23(3) 1 calc R U P A 1
C27A C -0.512(3) -0.3523(15) -0.6265(15) 0.075(5) Uani 0.23(3) 1 d D U P A 1
C31B C -0.573(3) -0.262(2) -0.608(3) 0.087(6) Uani 0.23(3) 1 d . U P A 1
H31D H -0.5219 -0.2124 -0.6071 0.130 Uiso 0.23(3) 1 calc R U P A 1
H31E H -0.6094 -0.2663 -0.5518 0.130 Uiso 0.23(3) 1 calc R U P A 1
H31F H -0.6266 -0.2520 -0.6536 0.130 Uiso 0.23(3) 1 calc R U P A 1

loop_
_atom_site_aniso_label
_atom_site_aniso_U_11
_atom_site_aniso_U_22
_atom_site_aniso_U_33
_atom_site_aniso_U_23
_atom_site_aniso_U_13
_atom_site_aniso_U_12
Br1 0.0926(3) 0.0722(3) 0.0716(2) -0.01611(17) 0.00338(19) 0.0262(2)
C9 0.0461(13) 0.0496(14) 0.0483(13) -0.0005(11) -0.0044(11) 0.0028(11)
C15 0.0433(13) 0.0529(14) 0.0506(14) -0.0107(11) 0.0006(11) -0.0010(12)
C6 0.0465(13) 0.0464(14) 0.0643(16) -0.0016(12) 0.0011(13) 0.0026(12)
C14 0.0493(13) 0.0474(14) 0.0524(15) -0.0009(11) 0.0017(12) -0.0008(12)
C19 0.0621(16) 0.0611(17) 0.0539(15) -0.0003(14) 0.0077(13) -0.0031(16)
C10 0.0555(14) 0.0537(15) 0.0498(14) -0.0068(11) -0.0016(12) 0.0130(13)
C20 0.0481(14) 0.0560(15) 0.0529(14) -0.0037(12) 0.0022(12) -0.0022(12)
C16 0.0467(14) 0.0679(18) 0.0585(16) -0.0096(14) -0.0041(13) 0.0008(14)
C8 0.0517(14) 0.0480(14) 0.0573(15) -0.0036(13) -0.0036(13) 0.0026(11)
C13 0.0645(17) 0.0494(16) 0.0674(17) 0.0023(14) 0.0104(15) -0.0015(15)
C17 0.0589(17) 0.078(2) 0.0584(17) -0.0128(15) -0.0127(14) 0.0095(16)
C7 0.0560(15) 0.0508(16) 0.0652(17) -0.0004(13) 0.0005(14) 0.0055(13)
C18 0.077(2) 0.0643(18) 0.0480(14) -0.0073(14) -0.0017(14) 0.0071(17)
C25 0.0610(13) 0.0609(15) 0.0610(15) 0.0043(13) 0.0019(12) 0.0064(12)
C26 0.0697(18) 0.0714(16) 0.0824(18) 0.0180(13) 0.0113(15) 0.0172(14)
C27B 0.084(3) 0.062(3) 0.086(3) 0.019(2) 0.030(2) 0.015(3)
C28A 0.092(3) 0.050(2) 0.075(3) 0.005(2) 0.035(2) 0.011(2)
C29 0.0758(17) 0.0476(13) 0.0613(15) -0.0051(11) 0.0203(13) -0.0023(12)
C24 0.0534(13) 0.0474(13) 0.0537(12) -0.0004(10) 0.0098(11) 0.0019(11)
C5 0.093(2) 0.0588(18) 0.072(2) -0.0099(16) 0.005(2) -0.0037(19)
C21 0.0458(17) 0.118(3) 0.080(2) -0.002(2) -0.0073(17) -0.013(2)
C12 0.073(2) 0.0637(18) 0.074(2) 0.0137(16) 0.0169(17) -0.0043(17)
C1 0.0675(19) 0.0674(19) 0.0630(18) -0.0026(15) -0.0020(16) -0.0018(16)
B1 0.0430(14) 0.0467(15) 0.0527(15) -0.0090(12) -0.0015(13) -0.0063(13)
C32 0.095(3) 0.082(3) 0.089(3) -0.040(2) 0.004(2) -0.018(2)
C11 0.0620(16) 0.077(2) 0.0548(15) -0.0027(15) 0.0122(17) 0.0039(16)
C23 0.0505(17) 0.095(3) 0.085(2) 0.019(2) -0.0047(16) -0.0198(18)
C2 0.083(2) 0.094(3) 0.072(2) 0.019(2) 0.003(2) 0.001(2)
C4 0.106(3) 0.0516(19) 0.109(3) -0.0088(19) 0.011(3) -0.013(2)
C30 0.083(2) 0.095(3) 0.075(2) -0.019(2) -0.026(2) 0.010(2)
C3 0.089(3) 0.062(2) 0.109(3) 0.020(2) 0.009(2) -0.004(2)
C22 0.108(3) 0.105(3) 0.060(2) 0.014(2) -0.007(2) 0.010(3)
C31A 0.103(5) 0.087(6) 0.142(8) 0.020(5) 0.026(4) 0.040(5)
C28B 0.087(7) 0.066(7) 0.089(10) 0.002(7) 0.022(8) 0.015(7)
C27A 0.080(6) 0.065(7) 0.082(7) 0.020(6) 0.028(5) 0.006(5)
C31B 0.087(10) 0.071(7) 0.102(14) 0.009(6) 0.015(8) 0.015(7)

loop_
_atom_type_symbol
_atom_type_description
_atom_type_scat_dispersion_real
_atom_type_scat_dispersion_imag
_atom_type_scat_source
C C 0.0181 0.0091 'International Tables Vol C Tables 4.2.6.8 and 6.1.1.4'
H H 0.0000 0.0000 'International Tables Vol C Tables 4.2.6.8 and 6.1.1.4'
B B 0.0090 0.0039 'International Tables Vol C Tables 4.2.6.8 and 6.1.1.4'
Br Br -0.6763 1.2805 'International Tables Vol C Tables 4.2.6.8 and 6.1.1.4'

loop_
_geom_angle_atom_site_label_1
_geom_angle_atom_site_label_2
_geom_angle_atom_site_label_3
_geom_angle
_geom_angle_site_symmetry_1
_geom_angle_site_symmetry_3
_geom_angle_publ_flag
C14 C9 C8 122.6(3) . . ?
C10 C9 C14 117.7(3) . . ?
C10 C9 C8 119.6(3) . . ?
C20 C15 B1 120.4(3) . . ?
C16 C15 C20 117.8(3) . . ?
C16 C15 B1 121.8(3) . . ?
C5 C6 C7 121.3(3) . . ?
C1 C6 C7 120.4(3) . . ?
C1 C6 C5 118.3(3) . . ?
C9 C14 B1 124.1(3) . . ?
C13 C14 C9 118.4(3) . . ?
C13 C14 B1 117.4(3) . . ?
C20 C19 H19 118.9 . . ?
C18 C19 H19 118.9 . . ?
C18 C19 C20 122.1(3) . . ?
C9 C10 Br1 119.6(2) . . ?
C11 C10 Br1 117.7(2) . . ?
C11 C10 C9 122.7(3) . . ?
C15 C20 C23 122.6(3) . . ?
C19 C20 C15 119.9(3) . . ?
C19 C20 C23 117.5(3) . . ?
C15 C16 C21 123.0(3) . . ?
C17 C16 C15 120.1(3) . . ?
C17 C16 C21 116.9(3) . . ?
C7 C8 C9 177.1(3) . . ?
C14 C13 H13 119.0 . . ?
C12 C13 C14 121.9(3) . . ?
C12 C13 H13 119.0 . . ?
C16 C17 H17 118.8 . . ?
C18 C17 C16 122.4(3) . . ?
C18 C17 H17 118.8 . . ?
C8 C7 C6 177.3(4) . . ?
C19 C18 C22 120.5(4) . . ?
C17 C18 C19 117.7(3) . . ?
C17 C18 C22 121.8(3) . . ?
C26 C25 C24 120.0 . . ?
C26 C25 C30 116.5(2) . . ?
C24 C25 C30 123.5(2) . . ?
C25 C26 H26A 120.0 . . ?
C25 C26 H26 118.2 . . ?
C25 C26 C27B 120.0 . . ?
C27B C26 H26A 120.0 . . ?
C27A C26 C25 123.6(11) . . ?
C27A C26 H26 118.2 . . ?
C26 C27B C28A 120.0 . . ?
C26 C27B C31A 113.9(9) . . ?
C28A C27B C31A 126.0(9) . . ?
C27B C28A H28A 120.0 . . ?
C29 C28A C27B 120.0 . . ?
C29 C28A H28A 120.0 . . ?
C28A C29 C32 116.9(2) . . ?
C24 C29 C28A 120.0 . . ?
C24 C29 C32 123.1(2) . . ?
C24 C29 C28B 111.9(14) . . ?
C28B C29 C32 124.9(14) . . ?
C25 C24 B1 120.15(16) . . ?
C29 C24 C25 120.0 . . ?
C29 C24 B1 119.51(17) . . ?
C6 C5 H5 120.0 . . ?
C4 C5 C6 120.1(4) . . ?
C4 C5 H5 120.0 . . ?
C16 C21 H21A 109.5 . . ?
C16 C21 H21B 109.5 . . ?
C16 C21 H21C 109.5 . . ?
H21A C21 H21B 109.5 . . ?
H21A C21 H21C 109.5 . . ?
H21B C21 H21C 109.5 . . ?
C13 C12 H12 120.1 . . ?
C11 C12 C13 119.7(3) . . ?
C11 C12 H12 120.1 . . ?
C6 C1 H1 120.0 . . ?
C6 C1 C2 120.0(4) . . ?
C2 C1 H1 120.0 . . ?
C15 B1 C14 122.4(3) . . ?
C15 B1 C24 120.2(2) . . ?
C14 B1 C24 117.4(2) . . ?
C29 C32 H32A 109.5 . . ?
C29 C32 H32B 109.5 . . ?
C29 C32 H32C 109.5 . . ?
H32A C32 H32B 109.5 . . ?
H32A C32 H32C 109.5 . . ?
H32B C32 H32C 109.5 . . ?
C10 C11 H11 120.4 . . ?
C12 C11 C10 119.2(3) . . ?
C12 C11 H11 120.4 . . ?
C20 C23 H23A 109.5 . . ?
C20 C23 H23B 109.5 . . ?
C20 C23 H23C 109.5 . . ?
H23A C23 H23B 109.5 . . ?
H23A C23 H23C 109.5 . . ?
H23B C23 H23C 109.5 . . ?
C1 C2 H2 119.6 . . ?
C3 C2 C1 120.9(4) . . ?
C3 C2 H2 119.6 . . ?
C5 C4 H4 119.6 . . ?
C3 C4 C5 120.8(4) . . ?
C3 C4 H4 119.6 . . ?
C25 C30 H30A 109.5 . . ?
C25 C30 H30B 109.5 . . ?
C25 C30 H30C 109.5 . . ?
H30A C30 H30B 109.5 . . ?
H30A C30 H30C 109.5 . . ?
H30B C30 H30C 109.5 . . ?
C2 C3 H3 120.1 . . ?
C4 C3 C2 119.8(4) . . ?
C4 C3 H3 120.1 . . ?
C18 C22 H22A 109.5 . . ?
C18 C22 H22B 109.5 . . ?
C18 C22 H22C 109.5 . . ?
H22A C22 H22B 109.5 . . ?
H22A C22 H22C 109.5 . . ?
H22B C22 H22C 109.5 . . ?
C27B C31A H31A 109.5 . . ?
C27B C31A H31B 109.5 . . ?
C27B C31A H31C 109.5 . . ?
H31A C31A H31B 109.5 . . ?
H31A C31A H31C 109.5 . . ?
H31B C31A H31C 109.5 . . ?
C29 C28B H28B 115.1 . . ?
C27A C28B C29 130(2) . . ?
C27A C28B H28B 115.1 . . ?
C26 C27A C31B 142(3) . . ?
C28B C27A C26 113(2) . . ?
C28B C27A C31B 102(2) . . ?
C27A C31B H31D 109.5 . . ?
C27A C31B H31E 109.5 . . ?
C27A C31B H31F 109.5 . . ?
H31D C31B H31E 109.5 . . ?
H31D C31B H31F 109.5 . . ?
H31E C31B H31F 109.5 . . ?

loop_
_geom_bond_atom_site_label_1
_geom_bond_atom_site_label_2
_geom_bond_distance
_geom_bond_site_symmetry_2
_geom_bond_publ_flag
Br1 C10 1.906(3) . ?
C9 C14 1.412(4) . ?
C9 C10 1.403(4) . ?
C9 C8 1.429(4) . ?
C15 C20 1.414(4) . ?
C15 C16 1.401(4) . ?
C15 B1 1.569(4) . ?
C6 C7 1.432(4) . ?
C6 C5 1.392(5) . ?
C6 C1 1.382(5) . ?
C14 C13 1.395(4) . ?
C14 B1 1.583(4) . ?
C19 H19 0.9300 . ?
C19 C20 1.393(4) . ?
C19 C18 1.382(5) . ?
C10 C11 1.374(5) . ?
C20 C23 1.507(5) . ?
C16 C17 1.397(5) . ?
C16 C21 1.511(5) . ?
C8 C7 1.200(5) . ?
C13 H13 0.9300 . ?
C13 C12 1.386(5) . ?
C17 H17 0.9300 . ?
C17 C18 1.371(5) . ?
C18 C22 1.510(5) . ?
C25 C26 1.3900 . ?
C25 C24 1.3900 . ?
C25 C30 1.503(4) . ?
C26 H26A 0.9300 . ?
C26 H26 0.9300 . ?
C26 C27B 1.3900 . ?
C26 C27A 1.384(17) . ?
C27B C28A 1.3900 . ?
C27B C31A 1.563(8) . ?
C28A H28A 0.9300 . ?
C28A C29 1.3900 . ?
C29 C24 1.3900 . ?
C29 C32 1.507(5) . ?
C29 C28B 1.50(2) . ?
C24 B1 1.604(4) . ?
C5 H5 0.9300 . ?
C5 C4 1.383(6) . ?
C21 H21A 0.9600 . ?
C21 H21B 0.9600 . ?
C21 H21C 0.9600 . ?
C12 H12 0.9300 . ?
C12 C11 1.370(5) . ?
C1 H1 0.9300 . ?
C1 C2 1.387(6) . ?
C32 H32A 0.9600 . ?
C32 H32B 0.9600 . ?
C32 H32C 0.9600 . ?
C11 H11 0.9300 . ?
C23 H23A 0.9600 . ?
C23 H23B 0.9600 . ?
C23 H23C 0.9600 . ?
C2 H2 0.9300 . ?
C2 C3 1.357(7) . ?
C4 H4 0.9300 . ?
C4 C3 1.352(7) . ?
C30 H30A 0.9600 . ?
C30 H30B 0.9600 . ?
C30 H30C 0.9600 . ?
C3 H3 0.9300 . ?
C22 H22A 0.9600 . ?
C22 H22B 0.9600 . ?
C22 H22C 0.9600 . ?
C31A H31A 0.9600 . ?
C31A H31B 0.9600 . ?
C31A H31C 0.9600 . ?
C28B H28B 0.9300 . ?
C28B C27A 1.26(3) . ?
C27A C31B 1.54(3) . ?
C31B H31D 0.9600 . ?
C31B H31E 0.9600 . ?
C31B H31F 0.9600 . ?

loop_
_geom_torsion_atom_site_label_1
_geom_torsion_atom_site_label_2
_geom_torsion_atom_site_label_3
_geom_torsion_atom_site_label_4
_geom_torsion
_geom_torsion_site_symmetry_1
_geom_torsion_site_symmetry_2
_geom_torsion_site_symmetry_3
_geom_torsion_site_symmetry_4
_geom_torsion_publ_flag
Br1 C10 C11 C12 176.6(3) . . . . ?
C9 C14 C13 C12 -3.6(5) . . . . ?
C9 C14 B1 C15 38.7(4) . . . . ?
C9 C14 B1 C24 -144.4(3) . . . . ?
C9 C10 C11 C12 -2.8(5) . . . . ?
C15 C16 C17 C18 2.0(5) . . . . ?
C6 C5 C4 C3 -0.9(8) . . . . ?
C6 C1 C2 C3 -0.5(6) . . . . ?
C14 C9 C10 Br1 -176.1(2) . . . . ?
C14 C9 C10 C11 3.3(5) . . . . ?
C14 C13 C12 C11 4.2(6) . . . . ?
C10 C9 C14 C13 -0.1(4) . . . . ?
C10 C9 C14 B1 -177.7(3) . . . . ?
C20 C15 C16 C17 -1.5(5) . . . . ?
C20 C15 C16 C21 -178.6(3) . . . . ?
C20 C15 B1 C14 -130.7(3) . . . . ?
C20 C15 B1 C24 52.5(4) . . . . ?
C20 C19 C18 C17 0.0(5) . . . . ?
C20 C19 C18 C22 -178.3(4) . . . . ?
C16 C15 C20 C19 0.3(4) . . . . ?
C16 C15 C20 C23 -178.5(3) . . . . ?
C16 C15 B1 C14 51.2(4) . . . . ?
C16 C15 B1 C24 -125.6(3) . . . . ?
C16 C17 C18 C19 -1.2(5) . . . . ?
C16 C17 C18 C22 177.0(4) . . . . ?
C8 C9 C14 C13 -179.5(3) . . . . ?
C8 C9 C14 B1 2.9(4) . . . . ?
C8 C9 C10 Br1 3.3(4) . . . . ?
C8 C9 C10 C11 -177.3(3) . . . . ?
C13 C14 B1 C15 -138.9(3) . . . . ?
C13 C14 B1 C24 38.0(4) . . . . ?
C13 C12 C11 C10 -1.0(6) . . . . ?
C7 C6 C5 C4 -179.2(4) . . . . ?
C7 C6 C1 C2 179.9(4) . . . . ?
C18 C19 C20 C15 0.4(5) . . . . ?
C18 C19 C20 C23 179.3(3) . . . . ?
C25 C26 C27B C28A 0.0 . . . . ?
C25 C26 C27B C31A -176.3(7) . . . . ?
C25 C26 C27A C28B 15(3) . . . . ?
C25 C26 C27A C31B 169(4) . . . . ?
C25 C24 B1 C15 -121.1(2) . . . . ?
C25 C24 B1 C14 62.0(3) . . . . ?
C26 C25 C24 C29 0.0 . . . . ?
C26 C25 C24 B1 173.3(3) . . . . ?
C26 C27B C28A C29 0.0 . . . . ?
C27B C26 C27A C28B -45(8) . . . . ?
C27B C26 C27A C31B 109(12) . . . . ?
C27B C28A C29 C24 0.0 . . . . ?
C27B C28A C29 C32 177.5(3) . . . . ?
C27B C28A C29 C28B 11(9) . . . . ?
C28A C29 C24 C25 0.0 . . . . ?
C28A C29 C24 B1 -173.3(3) . . . . ?
C28A C29 C28B C27A -158(11) . . . . ?
C29 C24 B1 C15 52.3(3) . . . . ?
C29 C24 B1 C14 -124.7(3) . . . . ?
C29 C28B C27A C26 -18(4) . . . . ?
C29 C28B C27A C31B 178(3) . . . . ?
C24 C25 C26 C27B 0.0 . . . . ?
C24 C25 C26 C27A -7(2) . . . . ?
C24 C29 C28B C27A 12(4) . . . . ?
C5 C6 C1 C2 0.7(5) . . . . ?
C5 C4 C3 C2 1.0(8) . . . . ?
C21 C16 C17 C18 179.3(4) . . . . ?
C1 C6 C5 C4 0.0(6) . . . . ?
C1 C2 C3 C4 -0.4(8) . . . . ?
B1 C15 C20 C19 -177.9(3) . . . . ?
B1 C15 C20 C23 3.3(5) . . . . ?
B1 C15 C16 C17 176.7(3) . . . . ?
B1 C15 C16 C21 -0.4(5) . . . . ?
B1 C14 C13 C12 174.2(3) . . . . ?
C32 C29 C24 C25 -177.4(3) . . . . ?
C32 C29 C24 B1 9.3(4) . . . . ?
C32 C29 C28B C27A -172(3) . . . . ?
C30 C25 C26 C27B -178.9(3) . . . . ?
C30 C25 C26 C27A 174.5(19) . . . . ?
C30 C25 C24 C29 178.8(3) . . . . ?
C30 C25 C24 B1 -7.9(3) . . . . ?
C31A C27B C28A C29 175.9(7) . . . . ?
C28B C29 C24 C25 -1.7(14) . . . . ?
C28B C29 C24 B1 -175.0(12) . . . . ?
C27A C26 C27B C28A 124(9) . . . . ?
C27A C26 C27B C31A -52(9) . . . . ?
